data_7135749
loop_
_publ_author_name
'Barman, Dipankar'
'Pan, Subhas Chandra'

_publ_section_title
;
 Organocatalytic asymmetric [4+4]-annulation reaction between ynones and
 benzylidene thiazolones: synthesis of eight-membered ether containing
 4,5-fused thiazoles.
;
_journal_issue 36
_journal_name_full 'Chemical communications (Cambridge, England)'
_journal_page_first 9285
_journal_page_last 9288
_journal_paper_doi 10.1039/d6cc01689h
_journal_volume 62
_journal_year 2026
_chemical_absolute_configuration 6S,7S
_chemical_formula_sum 'C32 H22 Br N O2 S'
_chemical_formula_weight 564.47
_space_group_crystal_system monoclinic
_space_group_IT_number 4
_space_group_name_Hall 'P 2yb'
_space_group_name_H-M_alt 'P 1 21 1'
_atom_sites_solution_hydrogens geom
_audit_creation_method SHELXL-2019/3
_audit_update_record
;
2025-12-16 deposited with the CCDC.	2026-04-16 downloaded from the CCDC.
;
_cell_angle_alpha 90
_cell_angle_beta 107.221(19)
_cell_angle_gamma 90
_cell_formula_units_Z 2
_cell_length_a 9.475(6)
_cell_length_b 11.186(7)
_cell_length_c 13.604(9)
_cell_measurement_reflns_used 8156
_cell_measurement_temperature 297(2)
_cell_measurement_theta_max 21.81
_cell_measurement_theta_min 2.33
_cell_volume 1377.2(15)
_computing_cell_refinement 'Bruker SAINT'
_computing_data_collection 'Bruker APEX2'
_computing_data_reduction 'Bruker SAINT'
_computing_molecular_graphics 'Bruker SHELXTL'
_computing_publication_material 'Bruker SHELXTL'
_computing_structure_refinement 'SHELXL-2019/2 (Sheldrick, 2019)'
_computing_structure_solution 'SHELXT 2018/2 (Sheldrick, 2018)'
_diffrn_ambient_temperature 297(2)
_diffrn_measured_fraction_theta_full 1.000
_diffrn_measured_fraction_theta_max 1.000
_diffrn_measurement_device_type 'Bruker APEX-II CCD'
_diffrn_measurement_method '\f and \w scans'
_diffrn_radiation_type MoK\a
_diffrn_radiation_wavelength 0.71073
_diffrn_reflns_av_R_equivalents 0.0420
_diffrn_reflns_av_unetI/netI 0.0332
_diffrn_reflns_Laue_measured_fraction_full 1.000
_diffrn_reflns_Laue_measured_fraction_max 1.000
_diffrn_reflns_limit_h_max 11
_diffrn_reflns_limit_h_min -11
_diffrn_reflns_limit_k_max 13
_diffrn_reflns_limit_k_min -13
_diffrn_reflns_limit_l_max 16
_diffrn_reflns_limit_l_min -16
_diffrn_reflns_number 33563
_diffrn_reflns_point_group_measured_fraction_full 0.997
_diffrn_reflns_point_group_measured_fraction_max 0.997
_diffrn_reflns_theta_full 24.998
_diffrn_reflns_theta_max 24.998
_diffrn_reflns_theta_min 1.567
_exptl_absorpt_coefficient_mu 1.597
_exptl_crystal_colour Colourless
_exptl_crystal_density_diffrn 1.361
_exptl_crystal_description Block
_exptl_crystal_F_000 576
_exptl_crystal_size_max 0.30
_exptl_crystal_size_mid 0.25
_exptl_crystal_size_min 0.20
_refine_diff_density_max 0.374
_refine_diff_density_min -0.525
_refine_diff_density_rms 0.075
_refine_ls_abs_structure_details
;
 Flack x determined using 1596 quotients [(I+)-(I-)]/[(I+)+(I-)]
 (Parsons, Flack and Wagner, Acta Cryst. B69 (2013) 249-259).
;
_refine_ls_abs_structure_Flack 0.064(4)
_refine_ls_extinction_method none
_refine_ls_goodness_of_fit_ref 1.123
_refine_ls_hydrogen_treatment constr
_refine_ls_matrix_type full
_refine_ls_number_parameters 334
_refine_ls_number_reflns 4834
_refine_ls_number_restraints 1
_refine_ls_restrained_S_all 1.122
_refine_ls_R_factor_all 0.0611
_refine_ls_R_factor_gt 0.0388
_refine_ls_shift/su_max 0.000
_refine_ls_shift/su_mean 0.000
_refine_ls_structure_factor_coef Fsqd
_refine_ls_weighting_details 'w=1/[\s^2^(Fo^2^)+(0.0828P)^2^+0.0976P] where P=(Fo^2^+2Fc^2^)/3'
_refine_ls_weighting_scheme calc
_refine_ls_wR_factor_gt 0.1082
_refine_ls_wR_factor_ref 0.1378
_reflns_Friedel_coverage 0.888
_reflns_Friedel_fraction_full 0.995
_reflns_Friedel_fraction_max 0.995
_reflns_number_gt 3822
_reflns_number_total 4834
_reflns_threshold_expression 'I > 2\s(I)'
_cod_data_source_file d6cc01689h2.cif
_cod_data_source_block db_thia_2br_2_0m_a
_cod_depositor_comments 'Adding full bibliography for 7135749.cif.'
_cod_original_cell_volume 1377.3(15)
_cod_original_sg_symbol_H-M 'P 21'
_cod_database_code 7135749
_shelx_shelxl_version_number 2019/3
_shelx_space_group_comment
;
The symmetry employed for this shelxl refinement is uniquely defined
by the following loop, which should always be used as a source of
symmetry information in preference to the above space-group names.
They are only intended as comments.
;

loop_
_space_group_symop_operation_xyz
'x, y, z'
'-x, y+1/2, -z'

loop_
_atom_site_label
_atom_site_type_symbol
_atom_site_fract_x
_atom_site_fract_y
_atom_site_fract_z
_atom_site_U_iso_or_equiv
_atom_site_adp_type
_atom_site_occupancy
_atom_site_site_symmetry_order
_atom_site_calc_flag
_atom_site_refinement_flags_posn
_atom_site_refinement_flags_adp
_atom_site_refinement_flags_occupancy
_atom_site_disorder_assembly
_atom_site_disorder_group
Br1 Br 0.74224(8) 0.72957(7) 0.40277(6) 0.0853(3) Uani 1 1 d . . . . .
S1 S 0.70837(18) 0.70897(13) 0.71704(12) 0.0610(4) Uani 1 1 d . . . . .
O1 O 0.7255(4) 0.3680(3) 0.7661(3) 0.0497(9) Uani 1 1 d . . . . .
N1 N 0.6858(5) 0.5452(4) 0.8436(4) 0.0540(11) Uani 1 1 d . . . . .
O2 O 1.0869(5) 0.4433(5) 0.6718(4) 0.0771(13) Uani 1 1 d . . . . .
C2 C 0.7220(6) 0.4923(5) 0.7639(4) 0.0451(12) Uani 1 1 d . . . . .
C8 C 0.7397(6) 0.5630(5) 0.6874(4) 0.0479(12) Uani 1 1 d . . . . .
C7 C 0.7637(6) 0.5333(5) 0.5861(4) 0.0489(13) Uani 1 1 d . . . . .
H7 H 0.834018 0.590981 0.573065 0.059 Uiso 1 1 calc R U . . .
C28 C 0.4917(8) 0.4703(7) 0.5053(6) 0.0623(17) Uani 1 1 d . . . . .
H28 H 0.501179 0.418642 0.560433 0.075 Uiso 1 1 calc R U . . .
C15 C 0.8623(6) 0.2318(6) 0.8942(4) 0.0574(13) Uani 1 1 d . . . . .
C4 C 0.9739(7) 0.3274(6) 0.7702(5) 0.0579(15) Uani 1 1 d . . . . .
H4 H 1.063058 0.291740 0.805792 0.070 Uiso 1 1 calc R U . . .
C20 C 0.9524(8) 0.1303(6) 0.9162(6) 0.0740(19) Uani 1 1 d . . . . .
H20 H 1.011577 0.110765 0.874852 0.089 Uiso 1 1 calc R U . . .
C3 C 0.8613(6) 0.3107(5) 0.8077(5) 0.0513(14) Uani 1 1 d . . . . .
C27 C 0.6159(7) 0.5442(5) 0.4984(4) 0.0523(14) Uani 1 1 d . . . . .
C6 C 0.8296(6) 0.4060(5) 0.5881(4) 0.0515(13) Uani 1 1 d . . . . .
H6 H 0.758339 0.348983 0.600715 0.062 Uiso 1 1 calc R U . . .
C9 C 0.6342(7) 0.7446(6) 0.8987(5) 0.0641(16) Uani 1 1 d . . . . .
C5 C 0.9721(6) 0.3969(6) 0.6780(5) 0.0577(15) Uani 1 1 d . . . . .
C1 C 0.6736(6) 0.6608(5) 0.8294(5) 0.0551(14) Uani 1 1 d . . . . .
C19 C 0.9536(10) 0.0586(8) 0.9999(7) 0.094(3) Uani 1 1 d . . . . .
H19 H 1.013220 -0.009092 1.014442 0.113 Uiso 1 1 calc R U . . .
C32 C 0.5951(7) 0.6216(6) 0.4161(5) 0.0616(15) Uani 1 1 d . . . . .
C16 C 0.7731(7) 0.2573(6) 0.9564(5) 0.0699(18) Uani 1 1 d . . . . .
H16 H 0.710806 0.323444 0.941761 0.084 Uiso 1 1 calc R U . . .
C14 C 0.6564(7) 0.7142(9) 1.0011(5) 0.077(2) Uani 1 1 d . . . . .
H14 H 0.697002 0.640408 1.025608 0.092 Uiso 1 1 calc R U . . .
C31 C 0.4596(8) 0.6255(7) 0.3386(5) 0.0725(19) Uani 1 1 d . . . . .
H31 H 0.447735 0.676193 0.282554 0.087 Uiso 1 1 calc R U . . .
C29 C 0.3610(8) 0.4796(6) 0.4279(6) 0.0718(19) Uani 1 1 d . . . . .
H29 H 0.280768 0.433694 0.431418 0.086 Uiso 1 1 calc R U . . .
C21 C 0.8556(7) 0.3729(7) 0.4869(5) 0.0670(18) Uani 1 1 d . . . . .
C17 C 0.7758(9) 0.1860(8) 1.0394(6) 0.085(2) Uani 1 1 d . . . . .
H17 H 0.716027 0.204683 1.080583 0.102 Uiso 1 1 calc R U . . .
C12 C 0.5582(11) 0.9049(10) 1.0288(10) 0.108(4) Uani 1 1 d . . . . .
H12 H 0.533803 0.959430 1.072814 0.130 Uiso 1 1 calc R U . . .
C11 C 0.5348(13) 0.9346(9) 0.9293(10) 0.114(3) Uani 1 1 d . . . . .
H11 H 0.492341 1.008011 0.905176 0.137 Uiso 1 1 calc R U . . .
C18 C 0.8658(10) 0.0879(8) 1.0617(7) 0.094(3) Uani 1 1 d . . . . .
H18 H 0.868118 0.040710 1.118492 0.112 Uiso 1 1 calc R U . . .
C13 C 0.6178(9) 0.7950(11) 1.0676(8) 0.096(3) Uani 1 1 d . . . . .
H13 H 0.631653 0.775380 1.136286 0.115 Uiso 1 1 calc R U . . .
C26 C 0.9390(8) 0.4439(9) 0.4412(6) 0.087(2) Uani 1 1 d . . . . .
H26 H 0.980657 0.514889 0.472144 0.104 Uiso 1 1 calc R U . . .
C30 C 0.3449(8) 0.5552(8) 0.3449(6) 0.083(2) Uani 1 1 d . . . . .
H30 H 0.255309 0.558248 0.293074 0.100 Uiso 1 1 calc R U . . .
C22 C 0.7955(10) 0.2657(9) 0.4396(6) 0.096(3) Uani 1 1 d . . . . .
H22 H 0.741545 0.216031 0.469889 0.115 Uiso 1 1 calc R U . . .
C10 C 0.5733(10) 0.8573(7) 0.8635(8) 0.092(3) Uani 1 1 d . . . . .
H10 H 0.559168 0.879242 0.795274 0.110 Uiso 1 1 calc R U . . .
C24 C 0.9019(15) 0.3049(18) 0.3029(9) 0.151(7) Uani 1 1 d . . . . .
H24 H 0.920265 0.282630 0.241990 0.181 Uiso 1 1 calc R U . . .
C25 C 0.9592(10) 0.4077(16) 0.3494(7) 0.123(5) Uani 1 1 d . . . . .
H25 H 1.014032 0.455861 0.318580 0.148 Uiso 1 1 calc R U . . .
C23 C 0.8188(14) 0.2340(15) 0.3432(9) 0.137(5) Uani 1 1 d . . . . .
H23 H 0.776569 0.164846 0.308942 0.164 Uiso 1 1 calc R U . . .

loop_
_atom_site_aniso_label
_atom_site_aniso_U_11
_atom_site_aniso_U_22
_atom_site_aniso_U_33
_atom_site_aniso_U_23
_atom_site_aniso_U_13
_atom_site_aniso_U_12
Br1 0.0963(5) 0.0788(5) 0.0918(5) 0.0189(5) 0.0444(4) -0.0042(4)
S1 0.0802(9) 0.0411(8) 0.0709(9) -0.0002(7) 0.0366(8) 0.0033(7)
O1 0.050(2) 0.0379(19) 0.058(2) 0.0003(16) 0.0114(17) 0.0044(16)
N1 0.061(3) 0.045(3) 0.058(3) -0.004(2) 0.022(2) -0.001(2)
O2 0.058(3) 0.096(4) 0.074(3) 0.003(3) 0.015(2) -0.001(3)
C2 0.051(3) 0.037(3) 0.047(3) -0.001(2) 0.014(2) 0.003(2)
C8 0.056(3) 0.038(3) 0.050(3) -0.005(2) 0.015(2) 0.001(2)
C7 0.054(3) 0.045(3) 0.048(3) 0.003(2) 0.016(3) 0.003(2)
C28 0.057(3) 0.059(4) 0.057(3) -0.008(3) -0.006(3) 0.017(3)
C15 0.062(3) 0.044(3) 0.053(3) 0.004(3) -0.004(2) -0.001(3)
C4 0.054(3) 0.057(4) 0.057(4) -0.001(3) 0.007(3) 0.011(3)
C20 0.072(4) 0.057(4) 0.082(5) 0.010(4) 0.007(4) 0.010(3)
C3 0.053(3) 0.037(3) 0.055(3) -0.004(2) 0.003(3) 0.004(2)
C27 0.066(4) 0.043(3) 0.049(3) 0.003(2) 0.019(3) 0.012(3)
C6 0.052(3) 0.052(3) 0.050(3) -0.004(3) 0.015(2) 0.006(3)
C9 0.067(3) 0.055(4) 0.080(4) -0.017(3) 0.037(3) -0.008(3)
C5 0.050(3) 0.062(4) 0.060(4) -0.009(3) 0.014(3) 0.003(3)
C1 0.059(3) 0.046(3) 0.066(4) -0.006(3) 0.026(3) -0.001(3)
C19 0.089(6) 0.081(6) 0.090(6) 0.028(5) -0.008(5) 0.011(4)
C32 0.070(4) 0.056(4) 0.061(4) 0.004(3) 0.022(3) 0.009(3)
C16 0.075(4) 0.060(4) 0.071(4) 0.014(3) 0.016(3) 0.000(3)
C14 0.064(4) 0.093(5) 0.083(5) -0.027(5) 0.035(3) -0.011(4)
C31 0.080(5) 0.065(4) 0.065(4) 0.011(3) 0.010(4) 0.013(4)
C29 0.060(4) 0.061(4) 0.088(5) 0.005(4) 0.012(4) 0.000(3)
C21 0.063(4) 0.079(5) 0.055(4) -0.009(3) 0.012(3) 0.024(3)
C17 0.087(5) 0.094(6) 0.070(5) 0.019(4) 0.015(4) -0.006(4)
C12 0.112(7) 0.087(7) 0.151(10) -0.061(7) 0.078(7) -0.025(5)
C11 0.146(9) 0.067(5) 0.157(10) -0.028(6) 0.088(8) -0.001(5)
C18 0.100(6) 0.083(6) 0.083(5) 0.027(5) 0.004(5) -0.003(5)
C13 0.083(5) 0.129(8) 0.094(6) -0.046(5) 0.052(5) -0.032(5)
C26 0.073(5) 0.119(7) 0.075(5) 0.001(5) 0.032(4) 0.019(5)
C30 0.070(4) 0.084(6) 0.079(5) 0.011(4) -0.003(4) 0.014(4)
C22 0.108(6) 0.087(6) 0.082(5) -0.027(5) 0.010(4) 0.023(5)
C10 0.115(6) 0.058(4) 0.120(7) -0.015(4) 0.063(6) 0.009(4)
C24 0.112(9) 0.26(2) 0.079(7) -0.051(10) 0.017(6) 0.060(10)
C25 0.079(6) 0.234(15) 0.062(5) -0.010(8) 0.030(4) 0.027(8)
C23 0.141(10) 0.141(11) 0.108(8) -0.068(9) 0.006(7) 0.033(9)

loop_
_atom_type_symbol
_atom_type_description
_atom_type_scat_dispersion_real
_atom_type_scat_dispersion_imag
_atom_type_scat_source
C C 0.0033 0.0016 'International Tables Vol C Tables 4.2.6.8 and 6.1.1.4'
H H 0.0000 0.0000 'International Tables Vol C Tables 4.2.6.8 and 6.1.1.4'
Br Br -0.2901 2.4595 'International Tables Vol C Tables 4.2.6.8 and 6.1.1.4'
N N 0.0061 0.0033 'International Tables Vol C Tables 4.2.6.8 and 6.1.1.4'
O O 0.0106 0.0060 'International Tables Vol C Tables 4.2.6.8 and 6.1.1.4'
S S 0.1246 0.1234 'International Tables Vol C Tables 4.2.6.8 and 6.1.1.4'

loop_
_geom_angle_atom_site_label_1
_geom_angle_atom_site_label_2
_geom_angle_atom_site_label_3
_geom_angle
_geom_angle_site_symmetry_1
_geom_angle_site_symmetry_3
_geom_angle_publ_flag
C8 S1 C1 90.1(3) . . ?
C2 O1 C3 118.7(4) . . ?
C1 N1 C2 110.1(5) . . ?
C8 C2 N1 118.2(5) . . ?
C8 C2 O1 126.3(5) . . ?
N1 C2 O1 115.3(5) . . ?
C2 C8 C7 131.5(5) . . ?
C2 C8 S1 107.7(4) . . ?
C7 C8 S1 120.5(4) . . ?
C8 C7 C6 110.9(5) . . ?
C8 C7 C27 109.9(4) . . ?
C6 C7 C27 110.6(5) . . ?
C8 C7 H7 108.4 . . ?
C6 C7 H7 108.4 . . ?
C27 C7 H7 108.4 . . ?
C29 C28 C27 117.9(7) . . ?
C29 C28 H28 121.0 . . ?
C27 C28 H28 121.0 . . ?
C16 C15 C20 118.6(6) . . ?
C16 C15 C3 120.3(6) . . ?
C20 C15 C3 121.1(6) . . ?
C3 C4 C5 126.5(6) . . ?
C3 C4 H4 116.8 . . ?
C5 C4 H4 116.8 . . ?
C19 C20 C15 120.0(8) . . ?
C19 C20 H20 120.0 . . ?
C15 C20 H20 120.0 . . ?
C4 C3 O1 122.0(5) . . ?
C4 C3 C15 125.3(5) . . ?
O1 C3 C15 112.7(5) . . ?
C32 C27 C28 118.8(6) . . ?
C32 C27 C7 123.4(6) . . ?
C28 C27 C7 117.8(5) . . ?
C21 C6 C5 111.5(5) . . ?
C21 C6 C7 112.4(5) . . ?
C5 C6 C7 109.2(5) . . ?
C21 C6 H6 107.8 . . ?
C5 C6 H6 107.8 . . ?
C7 C6 H6 107.8 . . ?
C14 C9 C10 119.0(7) . . ?
C14 C9 C1 120.1(7) . . ?
C10 C9 C1 120.9(7) . . ?
O2 C5 C4 119.6(6) . . ?
O2 C5 C6 120.3(6) . . ?
C4 C5 C6 120.0(5) . . ?
N1 C1 C9 124.8(6) . . ?
N1 C1 S1 113.8(4) . . ?
C9 C1 S1 121.4(5) . . ?
C18 C19 C20 120.0(8) . . ?
C18 C19 H19 120.0 . . ?
C20 C19 H19 120.0 . . ?
C27 C32 C31 120.5(6) . . ?
C27 C32 Br1 123.0(5) . . ?
C31 C32 Br1 116.4(5) . . ?
C17 C16 C15 120.9(7) . . ?
C17 C16 H16 119.6 . . ?
C15 C16 H16 119.6 . . ?
C9 C14 C13 119.9(9) . . ?
C9 C14 H14 120.0 . . ?
C13 C14 H14 120.0 . . ?
C30 C31 C32 120.3(7) . . ?
C30 C31 H31 119.8 . . ?
C32 C31 H31 119.8 . . ?
C28 C29 C30 121.9(7) . . ?
C28 C29 H29 119.0 . . ?
C30 C29 H29 119.0 . . ?
C26 C21 C22 119.4(7) . . ?
C26 C21 C6 122.3(7) . . ?
C22 C21 C6 118.3(7) . . ?
C18 C17 C16 120.4(8) . . ?
C18 C17 H17 119.8 . . ?
C16 C17 H17 119.8 . . ?
C11 C12 C13 121.8(8) . . ?
C11 C12 H12 119.1 . . ?
C13 C12 H12 119.1 . . ?
C12 C11 C10 120.3(10) . . ?
C12 C11 H11 119.8 . . ?
C10 C11 H11 119.8 . . ?
C17 C18 C19 120.1(8) . . ?
C17 C18 H18 119.9 . . ?
C19 C18 H18 119.9 . . ?
C12 C13 C14 118.6(9) . . ?
C12 C13 H13 120.7 . . ?
C14 C13 H13 120.7 . . ?
C25 C26 C21 119.1(11) . . ?
C25 C26 H26 120.4 . . ?
C21 C26 H26 120.4 . . ?
C31 C30 C29 120.4(7) . . ?
C31 C30 H30 119.8 . . ?
C29 C30 H30 119.8 . . ?
C21 C22 C23 118.7(11) . . ?
C21 C22 H22 120.7 . . ?
C23 C22 H22 120.7 . . ?
C11 C10 C9 120.2(9) . . ?
C11 C10 H10 119.9 . . ?
C9 C10 H10 119.9 . . ?
C23 C24 C25 121.1(11) . . ?
C23 C24 H24 119.5 . . ?
C25 C24 H24 119.5 . . ?
C24 C25 C26 122.1(13) . . ?
C24 C25 H25 119.0 . . ?
C26 C25 H25 119.0 . . ?
C24 C23 C22 119.5(13) . . ?
C24 C23 H23 120.2 . . ?
C22 C23 H23 120.2 . . ?

loop_
_geom_bond_atom_site_label_1
_geom_bond_atom_site_label_2
_geom_bond_distance
_geom_bond_site_symmetry_2
_geom_bond_publ_flag
Br1 C32 1.893(7) . ?
S1 C8 1.728(5) . ?
S1 C1 1.742(6) . ?
O1 C2 1.391(7) . ?
O1 C3 1.399(7) . ?
N1 C1 1.307(8) . ?
N1 C2 1.364(7) . ?
O2 C5 1.230(8) . ?
C2 C8 1.357(8) . ?
C8 C7 1.500(7) . ?
C7 C6 1.552(8) . ?
C7 C27 1.553(8) . ?
C7 H7 0.9800 . ?
C28 C29 1.371(10) . ?
C28 C27 1.464(11) . ?
C28 H28 0.9300 . ?
C15 C16 1.391(9) . ?
C15 C20 1.400(9) . ?
C15 C3 1.469(8) . ?
C4 C3 1.325(9) . ?
C4 C5 1.471(9) . ?
C4 H4 0.9300 . ?
C20 C19 1.391(11) . ?
C20 H20 0.9300 . ?
C27 C32 1.382(9) . ?
C6 C21 1.514(8) . ?
C6 C5 1.534(8) . ?
C6 H6 0.9800 . ?
C9 C14 1.388(10) . ?
C9 C10 1.410(11) . ?
C9 C1 1.455(8) . ?
C19 C18 1.385(13) . ?
C19 H19 0.9300 . ?
C32 C31 1.400(10) . ?
C16 C17 1.376(10) . ?
C16 H16 0.9300 . ?
C14 C13 1.401(11) . ?
C14 H14 0.9300 . ?
C31 C30 1.364(11) . ?
C31 H31 0.9300 . ?
C29 C30 1.383(11) . ?
C29 H29 0.9300 . ?
C21 C26 1.390(12) . ?
C21 C22 1.400(12) . ?
C17 C18 1.369(12) . ?
C17 H17 0.9300 . ?
C12 C11 1.348(16) . ?
C12 C13 1.390(16) . ?
C12 H12 0.9300 . ?
C11 C10 1.370(12) . ?
C11 H11 0.9300 . ?
C18 H18 0.9300 . ?
C13 H13 0.9300 . ?
C26 C25 1.379(12) . ?
C26 H26 0.9300 . ?
C30 H30 0.9300 . ?
C22 C23 1.437(13) . ?
C22 H22 0.9300 . ?
C10 H10 0.9300 . ?
C24 C23 1.34(2) . ?
C24 C25 1.35(2) . ?
C24 H24 0.9300 . ?
C25 H25 0.9300 . ?
C23 H23 0.9300 . ?

loop_
_geom_torsion_atom_site_label_1
_geom_torsion_atom_site_label_2
_geom_torsion_atom_site_label_3
_geom_torsion_atom_site_label_4
_geom_torsion
_geom_torsion_site_symmetry_1
_geom_torsion_site_symmetry_2
_geom_torsion_site_symmetry_3
_geom_torsion_site_symmetry_4
_geom_torsion_publ_flag
C1 N1 C2 C8 0.4(7) . . . . ?
C1 N1 C2 O1 -174.7(5) . . . . ?
C3 O1 C2 C8 88.8(7) . . . . ?
C3 O1 C2 N1 -96.5(6) . . . . ?
N1 C2 C8 C7 -173.0(6) . . . . ?
O1 C2 C8 C7 1.5(10) . . . . ?
N1 C2 C8 S1 -0.1(6) . . . . ?
O1 C2 C8 S1 174.5(4) . . . . ?
C1 S1 C8 C2 -0.2(4) . . . . ?
C1 S1 C8 C7 173.6(5) . . . . ?
C2 C8 C7 C6 -22.8(8) . . . . ?
S1 C8 C7 C6 165.0(4) . . . . ?
C2 C8 C7 C27 99.9(7) . . . . ?
S1 C8 C7 C27 -72.3(6) . . . . ?
C16 C15 C20 C19 -1.2(10) . . . . ?
C3 C15 C20 C19 178.6(7) . . . . ?
C5 C4 C3 O1 -5.5(10) . . . . ?
C5 C4 C3 C15 174.0(6) . . . . ?
C2 O1 C3 C4 -58.7(7) . . . . ?
C2 O1 C3 C15 121.8(5) . . . . ?
C16 C15 C3 C4 151.1(6) . . . . ?
C20 C15 C3 C4 -28.7(9) . . . . ?
C16 C15 C3 O1 -29.4(8) . . . . ?
C20 C15 C3 O1 150.8(5) . . . . ?
C29 C28 C27 C32 1.5(10) . . . . ?
C29 C28 C27 C7 -179.9(6) . . . . ?
C8 C7 C27 C32 120.1(6) . . . . ?
C6 C7 C27 C32 -117.1(6) . . . . ?
C8 C7 C27 C28 -58.4(7) . . . . ?
C6 C7 C27 C28 64.4(7) . . . . ?
C8 C7 C6 C21 -179.9(5) . . . . ?
C27 C7 C6 C21 57.9(6) . . . . ?
C8 C7 C6 C5 -55.6(6) . . . . ?
C27 C7 C6 C5 -177.8(5) . . . . ?
C3 C4 C5 O2 152.8(7) . . . . ?
C3 C4 C5 C6 -30.3(10) . . . . ?
C21 C6 C5 O2 48.7(8) . . . . ?
C7 C6 C5 O2 -76.1(7) . . . . ?
C21 C6 C5 C4 -128.2(6) . . . . ?
C7 C6 C5 C4 106.9(6) . . . . ?
C2 N1 C1 C9 179.1(5) . . . . ?
C2 N1 C1 S1 -0.6(6) . . . . ?
C14 C9 C1 N1 22.6(9) . . . . ?
C10 C9 C1 N1 -157.5(7) . . . . ?
C14 C9 C1 S1 -157.7(5) . . . . ?
C10 C9 C1 S1 22.2(9) . . . . ?
C8 S1 C1 N1 0.5(5) . . . . ?
C8 S1 C1 C9 -179.2(5) . . . . ?
C15 C20 C19 C18 -0.2(12) . . . . ?
C28 C27 C32 C31 -2.7(9) . . . . ?
C7 C27 C32 C31 178.8(6) . . . . ?
C28 C27 C32 Br1 175.7(5) . . . . ?
C7 C27 C32 Br1 -2.8(9) . . . . ?
C20 C15 C16 C17 1.6(9) . . . . ?
C3 C15 C16 C17 -178.3(6) . . . . ?
C10 C9 C14 C13 0.4(10) . . . . ?
C1 C9 C14 C13 -179.7(6) . . . . ?
C27 C32 C31 C30 1.9(11) . . . . ?
Br1 C32 C31 C30 -176.6(6) . . . . ?
C27 C28 C29 C30 0.5(11) . . . . ?
C5 C6 C21 C26 -68.8(8) . . . . ?
C7 C6 C21 C26 54.2(8) . . . . ?
C5 C6 C21 C22 109.9(7) . . . . ?
C7 C6 C21 C22 -127.1(7) . . . . ?
C15 C16 C17 C18 -0.5(11) . . . . ?
C13 C12 C11 C10 -1.7(16) . . . . ?
C16 C17 C18 C19 -0.9(12) . . . . ?
C20 C19 C18 C17 1.3(13) . . . . ?
C11 C12 C13 C14 1.1(14) . . . . ?
C9 C14 C13 C12 -0.4(11) . . . . ?
C22 C21 C26 C25 0.8(11) . . . . ?
C6 C21 C26 C25 179.5(7) . . . . ?
C32 C31 C30 C29 0.1(12) . . . . ?
C28 C29 C30 C31 -1.3(12) . . . . ?
C26 C21 C22 C23 -1.7(11) . . . . ?
C6 C21 C22 C23 179.6(7) . . . . ?
C12 C11 C10 C9 1.7(15) . . . . ?
C14 C9 C10 C11 -1.0(12) . . . . ?
C1 C9 C10 C11 179.1(8) . . . . ?
C23 C24 C25 C26 1.7(19) . . . . ?
C21 C26 C25 C24 -0.7(14) . . . . ?
C25 C24 C23 C22 -3(2) . . . . ?
C21 C22 C23 C24 2.6(16) . . . . ?
